data_4131511
loop_
_publ_author_name
'Bohan, Patrick T.'
'Toste, F. Dean'

_publ_section_title
;
 Well-Defined Chiral Gold(III) Complex Catalyzed Direct Enantioconvergent
 Kinetic Resolution of 1,5-Enynes.
;
_journal_issue 32
_journal_name_full 'Journal of the American Chemical Society'
_journal_page_first 11016
_journal_page_last 11019
_journal_paper_doi 10.1021/jacs.7b06025
_journal_volume 139
_journal_year 2017
_chemical_absolute_configuration ad
_chemical_formula_sum 'C43 H40 Au Cl N4'
_chemical_formula_weight 845.20
_chemical_name_common rt002
_space_group_crystal_system monoclinic
_space_group_IT_number 4
_space_group_name_Hall 'P 2yb'
_space_group_name_H-M_alt 'P 1 21 1'
_atom_sites_solution_hydrogens geom
_atom_sites_solution_primary iterative
_atom_sites_solution_secondary difmap
_audit_creation_method SHELXL-2014/7
_cell_angle_alpha 90
_cell_angle_beta 104.083(3)
_cell_angle_gamma 90
_cell_formula_units_Z 4
_cell_length_a 13.7541(10)
_cell_length_b 16.5763(12)
_cell_length_c 16.6586(12)
_cell_measurement_reflns_used 9275
_cell_measurement_temperature 100(2)
_cell_measurement_theta_max 25.39
_cell_measurement_theta_min 2.52
_cell_volume 3683.9(5)
_computing_cell_refinement 'Bruker SAINT'
_computing_data_collection 'Bruker APEX2'
_computing_data_reduction 'Bruker SAINT'
_computing_molecular_graphics ORTEP-32
_computing_publication_material WinGX
_computing_structure_refinement 'SHELXL-2014/7 (Sheldrick, 2014)'
_computing_structure_solution 'SHELXT (Sheldrick 2014)'
_diffrn_ambient_temperature 100(2)
_diffrn_detector_area_resol_mean 8.366
_diffrn_measured_fraction_theta_full 1.000
_diffrn_measured_fraction_theta_max 0.999
_diffrn_measurement_device_type 'Bruker APEX-II CCD'
_diffrn_measurement_method 'phi and omega scans'
_diffrn_radiation_type MoK\a
_diffrn_radiation_wavelength 0.71073
_diffrn_reflns_av_R_equivalents 0.0252
_diffrn_reflns_av_unetI/netI 0.0250
_diffrn_reflns_Laue_measured_fraction_full 1.000
_diffrn_reflns_Laue_measured_fraction_max 0.999
_diffrn_reflns_limit_h_max 16
_diffrn_reflns_limit_h_min -16
_diffrn_reflns_limit_k_max 19
_diffrn_reflns_limit_k_min -19
_diffrn_reflns_limit_l_max 20
_diffrn_reflns_limit_l_min -20
_diffrn_reflns_number 118416
_diffrn_reflns_point_group_measured_fraction_full 0.990
_diffrn_reflns_point_group_measured_fraction_max 0.988
_diffrn_reflns_theta_full 25.000
_diffrn_reflns_theta_max 25.391
_diffrn_reflns_theta_min 1.260
_diffrn_source 'micrfocus sealed tube'
_exptl_absorpt_coefficient_mu 4.102
_exptl_absorpt_correction_T_max 0.745
_exptl_absorpt_correction_T_min 0.533
_exptl_absorpt_correction_type multi-scan
_exptl_absorpt_process_details SADABS
_exptl_crystal_colour Colourless
_exptl_crystal_density_diffrn 1.524
_exptl_crystal_description Block
_exptl_crystal_F_000 1688
_exptl_crystal_size_max 0.180
_exptl_crystal_size_mid 0.120
_exptl_crystal_size_min 0.100
_refine_diff_density_max 0.580
_refine_diff_density_min -0.374
_refine_diff_density_rms 0.046
_refine_ls_abs_structure_details
;
 Flack x determined using 6096 quotients [(I+)-(I-)]/[(I+)+(I-)]
 (Parsons, Flack and Wagner, Acta Cryst. B69 (2013) 249-259).
;
_refine_ls_abs_structure_Flack -0.0049(10)
_refine_ls_extinction_method none
_refine_ls_goodness_of_fit_ref 1.022
_refine_ls_hydrogen_treatment constr
_refine_ls_matrix_type full
_refine_ls_number_parameters 887
_refine_ls_number_reflns 13402
_refine_ls_number_restraints 1
_refine_ls_restrained_S_all 1.022
_refine_ls_R_factor_all 0.0125
_refine_ls_R_factor_gt 0.0120
_refine_ls_shift/su_max 0.002
_refine_ls_shift/su_mean 0.000
_refine_ls_structure_factor_coef Fsqd
_refine_ls_weighting_details 'w=1/[\s^2^(Fo^2^)+(0.0078P)^2^] where P=(Fo^2^+2Fc^2^)/3'
_refine_ls_weighting_scheme calc
_refine_ls_wR_factor_gt 0.0269
_refine_ls_wR_factor_ref 0.0270
_reflns_Friedel_coverage 0.907
_reflns_Friedel_fraction_full 0.979
_reflns_Friedel_fraction_max 0.977
_reflns_number_gt 13128
_reflns_number_total 13402
_reflns_threshold_expression 'I > 2\s(I)'
_cod_data_source_file ja7b06025_si_002.cif
_cod_data_source_block rt002
_cod_original_sg_symbol_H-M 'P 21'
_cod_database_code 4131511
_shelx_shelxl_version_number 2014/7
_shelx_space_group_comment
;
The symmetry employed for this shelxl refinement is uniquely defined
by the following loop, which should always be used as a source of
symmetry information in preference to the above space-group names.
They are only intended as comments.
;
_shelx_estimated_absorpt_t_min 0.526
_shelx_estimated_absorpt_t_max 0.684

loop_
_space_group_symop_operation_xyz
'x, y, z'
'-x, y+1/2, -z'

loop_
_atom_site_label
_atom_site_type_symbol
_atom_site_fract_x
_atom_site_fract_y
_atom_site_fract_z
_atom_site_U_iso_or_equiv
_atom_site_adp_type
_atom_site_occupancy
_atom_site_site_symmetry_order
_atom_site_calc_flag
_atom_site_refinement_flags_posn
_atom_site_refinement_flags_adp
C1 C 0.3198(2) 0.57249(18) 0.56842(19) 0.0162(7) Uani 1 1 d . .
C2 C 0.4010(2) 0.5257(2) 0.6039(2) 0.0217(7) Uani 1 1 d . .
H2 H 0.4044 0.5017 0.6562 0.026 Uiso 1 1 calc R U
C3 C 0.4797(2) 0.5123(2) 0.5648(2) 0.0238(8) Uani 1 1 d . .
H3 H 0.5353 0.4798 0.5910 0.029 Uiso 1 1 calc R U
C4 C 0.4762(2) 0.5453(2) 0.4906(2) 0.0220(8) Uani 1 1 d . .
H4 H 0.5295 0.5357 0.4646 0.026 Uiso 1 1 calc R U
C5 C 0.3942(2) 0.59441(19) 0.45016(19) 0.0187(7) Uani 1 1 d . .
C6 C 0.3896(3) 0.6293(2) 0.3721(2) 0.0237(8) Uani 1 1 d . .
H6 H 0.4429 0.6202 0.3461 0.028 Uiso 1 1 calc R U
C7 C 0.3106(2) 0.6758(2) 0.33334(19) 0.0246(8) Uani 1 1 d . .
H7 H 0.3093 0.6995 0.2811 0.030 Uiso 1 1 calc R U
C8 C 0.2307(2) 0.6887(2) 0.37124(18) 0.0218(7) Uani 1 1 d . .
H8 H 0.1752 0.7209 0.3443 0.026 Uiso 1 1 calc R U
C9 C 0.2326(2) 0.65527(18) 0.44601(19) 0.0180(7) Uani 1 1 d . .
H9 H 0.1776 0.6641 0.4700 0.022 Uiso 1 1 calc R U
C10 C 0.3138(2) 0.60776(18) 0.48929(18) 0.0154(7) Uani 1 1 d . .
C11 C 0.2380(2) 0.58671(18) 0.61424(18) 0.0167(7) Uani 1 1 d . .
H11 H 0.1740 0.5963 0.5716 0.020 Uiso 1 1 calc R U
C12 C 0.2206(3) 0.51532(19) 0.6672(2) 0.0262(8) Uani 1 1 d . .
H12A H 0.2055 0.4670 0.6326 0.039 Uiso 1 1 calc R U
H12B H 0.2811 0.5060 0.7115 0.039 Uiso 1 1 calc R U
H12C H 0.1641 0.5273 0.6916 0.039 Uiso 1 1 calc R U
C13 C 0.1935(2) 0.70721(18) 0.68746(16) 0.0132(6) Uani 1 1 d . .
C14 C 0.3617(2) 0.6733(2) 0.71941(18) 0.0186(7) Uani 1 1 d . .
H14A H 0.4136 0.6780 0.6875 0.022 Uiso 1 1 calc R U
H14B H 0.3798 0.6286 0.7598 0.022 Uiso 1 1 calc R U
C15 C 0.3489(2) 0.75196(19) 0.76203(19) 0.0171(7) Uani 1 1 d . .
H15A H 0.3809 0.7495 0.8220 0.021 Uiso 1 1 calc R U
H15B H 0.3772 0.7979 0.7372 0.021 Uiso 1 1 calc R U
C16 C 0.1893(2) 0.82664(19) 0.77811(18) 0.0151(7) Uani 1 1 d . .
H16 H 0.1236 0.8068 0.7861 0.018 Uiso 1 1 calc R U
C17 C 0.1670(2) 0.89478(19) 0.71575(19) 0.0194(7) Uani 1 1 d . .
H17A H 0.1347 0.9392 0.7382 0.029 Uiso 1 1 calc R U
H17B H 0.2298 0.9139 0.7043 0.029 Uiso 1 1 calc R U
H17C H 0.1222 0.8753 0.6643 0.029 Uiso 1 1 calc R U
C18 C 0.2522(2) 0.85197(18) 0.86237(18) 0.0153(7) Uani 1 1 d . .
C19 C 0.2494(2) 0.80572(18) 0.93423(18) 0.0151(7) Uani 1 1 d . .
C20 C 0.1920(2) 0.73466(19) 0.93127(19) 0.0203(7) Uani 1 1 d . .
H20 H 0.1525 0.7161 0.8797 0.024 Uiso 1 1 calc R U
C21 C 0.1926(2) 0.6922(2) 1.00214(18) 0.0258(7) Uani 1 1 d . .
H21 H 0.1539 0.6443 0.9989 0.031 Uiso 1 1 calc R U
C22 C 0.2499(3) 0.7186(2) 1.0794(2) 0.0294(9) Uani 1 1 d . .
H22 H 0.2498 0.6888 1.1281 0.035 Uiso 1 1 calc R U
C23 C 0.3056(3) 0.7872(2) 1.0843(2) 0.0258(8) Uani 1 1 d . .
H23 H 0.3432 0.8052 1.1369 0.031 Uiso 1 1 calc R U
C24 C 0.3086(2) 0.8324(2) 1.01276(19) 0.0197(7) Uani 1 1 d . .
C25 C 0.3714(2) 0.9000(2) 1.0170(2) 0.0267(8) Uani 1 1 d . .
H25 H 0.4117 0.9169 1.0690 0.032 Uiso 1 1 calc R U
C26 C 0.3752(2) 0.9414(2) 0.94721(18) 0.0298(8) Uani 1 1 d . .
H26 H 0.4189 0.9864 0.9506 0.036 Uiso 1 1 calc R U
C27 C 0.3144(2) 0.91787(19) 0.86999(19) 0.0247(8) Uani 1 1 d . .
H27 H 0.3164 0.9482 0.8221 0.030 Uiso 1 1 calc R U
C28 C 0.0345(2) 0.76511(18) 0.53741(17) 0.0151(7) Uani 1 1 d . .
C29 C 0.1144(2) 0.80587(18) 0.52030(19) 0.0181(7) Uani 1 1 d . .
H29 H 0.1791 0.8006 0.5566 0.022 Uiso 1 1 calc R U
C30 C 0.1015(2) 0.8547(2) 0.45026(19) 0.0229(8) Uani 1 1 d . .
H30 H 0.1568 0.8831 0.4391 0.027 Uiso 1 1 calc R U
C31 C 0.0069(3) 0.8616(2) 0.3969(2) 0.0269(8) Uani 1 1 d . .
H31 H -0.0026 0.8949 0.3492 0.032 Uiso 1 1 calc R U
C32 C -0.0730(3) 0.8202(2) 0.4132(2) 0.0241(8) Uani 1 1 d . .
H32 H -0.1373 0.8247 0.3761 0.029 Uiso 1 1 calc R U
C33 C -0.0610(2) 0.77181(19) 0.48332(19) 0.0206(7) Uani 1 1 d . .
C34 C -0.1405(2) 0.72582(19) 0.5077(2) 0.0208(8) Uani 1 1 d . .
C35 C -0.2409(2) 0.7227(2) 0.4629(2) 0.0263(8) Uani 1 1 d . .
H35 H -0.2618 0.7513 0.4122 0.032 Uiso 1 1 calc R U
C36 C -0.3094(2) 0.6778(2) 0.4925(2) 0.0348(10) Uani 1 1 d . .
H36 H -0.3774 0.6755 0.4621 0.042 Uiso 1 1 calc R U
C37 C -0.2791(2) 0.6364(3) 0.5662(2) 0.0364(10) Uani 1 1 d . .
H37 H -0.3266 0.6060 0.5865 0.044 Uiso 1 1 calc R U
C38 C -0.1796(2) 0.6389(2) 0.6110(2) 0.0310(9) Uani 1 1 d . .
H38 H -0.1593 0.6097 0.6614 0.037 Uiso 1 1 calc R U
C39 C -0.1101(2) 0.6836(2) 0.58255(18) 0.0214(7) Uani 1 1 d . .
C40 C 0.3004(2) 0.20973(19) 0.13400(18) 0.0210(7) Uani 1 1 d . .
C41 C 0.3806(2) 0.1853(2) 0.09806(18) 0.0228(7) Uani 1 1 d . .
C42 C 0.4149(3) 0.2315(2) 0.0395(2) 0.0286(8) Uani 1 1 d . .
H42 H 0.3827 0.2812 0.0209 0.034 Uiso 1 1 calc R U
C43 C 0.4941(3) 0.2063(3) 0.0086(2) 0.0392(11) Uani 1 1 d . .
H43 H 0.5159 0.2382 -0.0311 0.047 Uiso 1 1 calc R U
C44 C 0.5423(3) 0.1335(3) 0.0357(2) 0.0413(11) Uani 1 1 d . .
H44 H 0.5975 0.1168 0.0149 0.050 Uiso 1 1 calc R U
C45 C 0.5114(3) 0.0862(3) 0.0913(2) 0.0350(10) Uani 1 1 d . .
H45 H 0.5442 0.0363 0.1080 0.042 Uiso 1 1 calc R U
C46 C 0.4300(3) 0.1107(2) 0.1249(2) 0.0274(8) Uani 1 1 d . .
C47 C 0.3995(3) 0.0633(2) 0.1834(2) 0.0310(9) Uani 1 1 d . .
H47 H 0.4318 0.0131 0.1996 0.037 Uiso 1 1 calc R U
C48 C 0.3240(3) 0.0879(2) 0.2178(2) 0.0302(8) Uani 1 1 d . .
H48 H 0.3038 0.0553 0.2578 0.036 Uiso 1 1 calc R U
C49 C 0.2758(2) 0.1629(2) 0.19325(19) 0.0243(8) Uani 1 1 d . .
H49 H 0.2250 0.1809 0.2188 0.029 Uiso 1 1 calc R U
C50 C 0.2450(3) 0.2881(2) 0.10593(19) 0.0223(8) Uani 1 1 d . .
H50 H 0.2957 0.3285 0.0978 0.027 Uiso 1 1 calc R U
C51 C 0.1680(3) 0.2784(2) 0.0229(2) 0.0326(9) Uani 1 1 d . .
H51A H 0.2011 0.2568 -0.0183 0.049 Uiso 1 1 calc R U
H51B H 0.1151 0.2412 0.0295 0.049 Uiso 1 1 calc R U
H51C H 0.1384 0.3310 0.0044 0.049 Uiso 1 1 calc R U
C52 C 0.2379(2) 0.37758(17) 0.22242(18) 0.0150(7) Uani 1 1 d . .
C53 C 0.0918(2) 0.3045(2) 0.1704(2) 0.0241(8) Uani 1 1 d . .
H53A H 0.0785 0.2459 0.1722 0.029 Uiso 1 1 calc R U
H53B H 0.0445 0.3285 0.1218 0.029 Uiso 1 1 calc R U
C54 C 0.0851(2) 0.3462(2) 0.2505(2) 0.0246(8) Uani 1 1 d . .
H54A H 0.0232 0.3789 0.2425 0.029 Uiso 1 1 calc R U
H54B H 0.0870 0.3066 0.2953 0.029 Uiso 1 1 calc R U
C55 C 0.1989(2) 0.45036(19) 0.34160(17) 0.0162(6) Uani 1 1 d . .
H55 H 0.2469 0.4923 0.3316 0.019 Uiso 1 1 calc R U
C56 C 0.2525(2) 0.40209(19) 0.41746(19) 0.0203(7) Uani 1 1 d . .
H56A H 0.2681 0.4375 0.4660 0.030 Uiso 1 1 calc R U
H56B H 0.2091 0.3580 0.4269 0.030 Uiso 1 1 calc R U
H56C H 0.3148 0.3797 0.4082 0.030 Uiso 1 1 calc R U
C57 C 0.1051(2) 0.49453(18) 0.35258(19) 0.0152(7) Uani 1 1 d . .
C58 C 0.0682(2) 0.48168(18) 0.42079(19) 0.0176(7) Uani 1 1 d . .
H58 H 0.0973 0.4408 0.4591 0.021 Uiso 1 1 calc R U
C59 C -0.0117(2) 0.52742(19) 0.4356(2) 0.0197(7) Uani 1 1 d . .
H59 H -0.0360 0.5167 0.4833 0.024 Uiso 1 1 calc R U
C60 C -0.0542(2) 0.5865(2) 0.3828(2) 0.0190(7) Uani 1 1 d . .
H60 H -0.1068 0.6180 0.3944 0.023 Uiso 1 1 calc R U
C61 C -0.0205(2) 0.60176(18) 0.30975(19) 0.0176(7) Uani 1 1 d . .
C62 C -0.0618(2) 0.66492(19) 0.2548(2) 0.0228(8) Uani 1 1 d . .
H62 H -0.1132 0.6977 0.2667 0.027 Uiso 1 1 calc R U
C63 C -0.0294(2) 0.6795(2) 0.1854(2) 0.0270(8) Uani 1 1 d . .
H63 H -0.0580 0.7221 0.1491 0.032 Uiso 1 1 calc R U
C64 C 0.0469(2) 0.6309(2) 0.1674(2) 0.0240(8) Uani 1 1 d . .
H64 H 0.0683 0.6403 0.1181 0.029 Uiso 1 1 calc R U
C65 C 0.0904(2) 0.57086(19) 0.21981(19) 0.0183(7) Uani 1 1 d . .
H65 H 0.1423 0.5394 0.2070 0.022 Uiso 1 1 calc R U
C66 C 0.0590(2) 0.55474(19) 0.29334(18) 0.0162(7) Uani 1 1 d . .
C67 C 0.4638(2) 0.38141(18) 0.31806(18) 0.0168(7) Uani 1 1 d . .
C68 C 0.4435(2) 0.3083(2) 0.3512(2) 0.0210(7) Uani 1 1 d . .
H68 H 0.3827 0.2806 0.3279 0.025 Uiso 1 1 calc R U
C69 C 0.5124(2) 0.2756(2) 0.4186(2) 0.0253(8) Uani 1 1 d . .
H69 H 0.4990 0.2252 0.4408 0.030 Uiso 1 1 calc R U
C70 C 0.6004(2) 0.3163(2) 0.4534(2) 0.0269(8) Uani 1 1 d . .
H70 H 0.6457 0.2950 0.5011 0.032 Uiso 1 1 calc R U
C71 C 0.6228(2) 0.3880(2) 0.4189(2) 0.0222(8) Uani 1 1 d . .
H71 H 0.6842 0.4149 0.4422 0.027 Uiso 1 1 calc R U
C72 C 0.5552(2) 0.42068(18) 0.34973(18) 0.0169(7) Uani 1 1 d . .
C73 C 0.5721(2) 0.49314(19) 0.30442(19) 0.0175(7) Uani 1 1 d . .
C74 C 0.6569(2) 0.5428(2) 0.3246(2) 0.0214(7) Uani 1 1 d . .
H74 H 0.7086 0.5321 0.3727 0.026 Uiso 1 1 calc R U
C75 C 0.6649(2) 0.6075(2) 0.2740(2) 0.0251(8) Uani 1 1 d . .
H75 H 0.7226 0.6411 0.2877 0.030 Uiso 1 1 calc R U
C76 C 0.5903(2) 0.6237(2) 0.2040(2) 0.0261(8) Uani 1 1 d . .
H76 H 0.5973 0.6675 0.1690 0.031 Uiso 1 1 calc R U
C77 C 0.5044(2) 0.57554(19) 0.18466(19) 0.0198(7) Uani 1 1 d . .
H77 H 0.4521 0.5878 0.1374 0.024 Uiso 1 1 calc R U
C78 C 0.4949(2) 0.51019(18) 0.23377(18) 0.0158(7) Uani 1 1 d . .
C79 C 0.1866(3) 0.4066(3) 0.8391(3) 0.0488(12) Uani 1 1 d . .
C80 C 0.2186(4) 0.4765(3) 0.8889(3) 0.0684(15) Uani 1 1 d . .
H80A H 0.2913 0.4740 0.9119 0.103 Uiso 1 1 calc R U
H80B H 0.1845 0.4783 0.9341 0.103 Uiso 1 1 calc R U
H80C H 0.2020 0.5250 0.8548 0.103 Uiso 1 1 calc R U
C81 C 0.4508(3) 0.3529(3) 0.7406(3) 0.0448(11) Uani 1 1 d . .
C82 C 0.4746(3) 0.3090(3) 0.6724(3) 0.0624(14) Uani 1 1 d . .
H82A H 0.4311 0.3277 0.6201 0.094 Uiso 1 1 calc R U
H82B H 0.4640 0.2512 0.6790 0.094 Uiso 1 1 calc R U
H82C H 0.5449 0.3186 0.6721 0.094 Uiso 1 1 calc R U
C83 C 0.7894(3) 0.3908(3) 0.7410(3) 0.0460(11) Uani 1 1 d . .
C84 C 0.8897(3) 0.3851(4) 0.7952(3) 0.0779(17) Uani 1 1 d . .
H84A H 0.9270 0.3421 0.7756 0.117 Uiso 1 1 calc R U
H84B H 0.8848 0.3729 0.8517 0.117 Uiso 1 1 calc R U
H84C H 0.9247 0.4365 0.7949 0.117 Uiso 1 1 calc R U
C85 C 0.9205(5) 0.4856(4) 1.0045(4) 0.089(2) Uani 1 1 d . .
C86 C 0.8423(3) 0.5388(3) 1.0142(3) 0.0651(14) Uani 1 1 d . .
H86A H 0.8078 0.5606 0.9601 0.098 Uiso 1 1 calc R U
H86B H 0.8712 0.5833 1.0512 0.098 Uiso 1 1 calc R U
H86C H 0.7944 0.5091 1.0379 0.098 Uiso 1 1 calc R U
N1 N 0.26114(17) 0.66114(14) 0.66415(14) 0.0130(5) Uani 1 1 d . .
N2 N 0.23832(17) 0.75803(15) 0.74637(14) 0.0137(5) Uani 1 1 d . .
N3 N 0.19713(18) 0.32049(15) 0.16893(15) 0.0184(6) Uani 1 1 d . .
N4 N 0.17529(17) 0.39773(15) 0.26859(15) 0.0155(6) Uani 1 1 d . .
N5 N 0.1616(4) 0.3522(3) 0.7995(3) 0.0878(17) Uani 1 1 d . .
N6 N 0.4316(3) 0.3880(2) 0.7935(3) 0.0605(11) Uani 1 1 d . .
N7 N 0.7120(3) 0.3946(2) 0.6986(3) 0.0633(11) Uani 1 1 d . .
N8 N 0.9818(6) 0.4424(6) 0.9971(5) 0.191(4) Uani 1 1 d . .
Cl1 Cl 0.02886(6) 0.61871(5) 0.75704(5) 0.02514(19) Uani 1 1 d . .
Cl2 Cl 0.27404(6) 0.50896(5) 0.10592(5) 0.02282(18) Uani 1 1 d . .
Au1 Au 0.03951(2) 0.69541(2) 0.63871(2) 0.01561(3) Uani 1 1 d . .
Au2 Au 0.37010(2) 0.43997(2) 0.22294(2) 0.01381(3) Uani 1 1 d . .

loop_
_atom_site_aniso_label
_atom_site_aniso_U_11
_atom_site_aniso_U_22
_atom_site_aniso_U_33
_atom_site_aniso_U_23
_atom_site_aniso_U_13
_atom_site_aniso_U_12
C1 0.0155(17) 0.0146(16) 0.0184(16) -0.0055(13) 0.0038(14) -0.0005(14)
C2 0.0193(18) 0.0236(18) 0.0210(18) -0.0047(15) 0.0026(14) -0.0001(15)
C3 0.0210(18) 0.0216(19) 0.028(2) -0.0071(16) 0.0046(15) 0.0064(15)
C4 0.0143(17) 0.0237(18) 0.029(2) -0.0112(16) 0.0070(14) -0.0006(15)
C5 0.0191(17) 0.0160(17) 0.0212(18) -0.0090(14) 0.0056(14) -0.0036(14)
C6 0.0257(19) 0.0243(19) 0.0245(19) -0.0084(15) 0.0126(15) -0.0069(16)
C7 0.0325(19) 0.025(2) 0.0159(16) -0.0012(14) 0.0058(14) -0.0093(16)
C8 0.0235(16) 0.0167(17) 0.0220(16) -0.0040(16) -0.0005(13) -0.0044(17)
C9 0.0147(16) 0.0164(17) 0.0233(18) -0.0052(14) 0.0052(13) -0.0038(14)
C10 0.0158(16) 0.0121(16) 0.0188(17) -0.0078(13) 0.0054(13) -0.0057(14)
C11 0.0170(16) 0.0169(17) 0.0158(16) -0.0014(13) 0.0030(13) -0.0006(14)
C12 0.029(2) 0.0180(18) 0.035(2) -0.0013(16) 0.0147(16) -0.0028(16)
C13 0.0156(14) 0.0152(17) 0.0095(14) 0.0036(13) 0.0045(11) -0.0002(14)
C14 0.0108(15) 0.0237(19) 0.0193(17) -0.0015(13) -0.0002(12) 0.0004(13)
C15 0.0091(16) 0.0224(18) 0.0182(17) -0.0023(14) 0.0002(13) -0.0013(14)
C16 0.0158(17) 0.0152(16) 0.0155(16) -0.0002(13) 0.0064(13) -0.0009(14)
C17 0.0205(17) 0.0187(17) 0.0181(17) 0.0007(14) 0.0028(14) 0.0004(15)
C18 0.0151(16) 0.0157(17) 0.0158(16) -0.0024(13) 0.0051(13) 0.0011(14)
C19 0.0153(16) 0.0167(16) 0.0146(16) -0.0012(13) 0.0058(13) 0.0030(14)
C20 0.0203(17) 0.0263(18) 0.0145(17) -0.0016(14) 0.0045(13) -0.0005(15)
C21 0.0297(17) 0.0245(18) 0.0247(17) 0.0032(18) 0.0098(14) -0.0075(19)
C22 0.038(2) 0.035(2) 0.0170(18) 0.0074(15) 0.0094(15) -0.0048(17)
C23 0.033(2) 0.029(2) 0.0135(17) -0.0018(15) 0.0036(15) 0.0009(17)
C24 0.0227(18) 0.0214(18) 0.0164(17) -0.0025(14) 0.0071(14) 0.0016(15)
C25 0.0300(19) 0.0288(19) 0.0198(18) -0.0086(15) 0.0030(15) -0.0045(17)
C26 0.0384(19) 0.0240(17) 0.0249(17) -0.0048(18) 0.0034(14) -0.014(2)
C27 0.0339(19) 0.023(2) 0.0174(17) -0.0003(13) 0.0060(14) -0.0061(16)
C28 0.0158(16) 0.0157(16) 0.0132(15) -0.0055(13) 0.0023(12) 0.0039(14)
C29 0.0151(16) 0.0196(17) 0.0181(17) -0.0033(14) 0.0012(13) 0.0030(14)
C30 0.0254(18) 0.0250(19) 0.0188(18) -0.0012(15) 0.0067(14) 0.0026(16)
C31 0.037(2) 0.0238(19) 0.0184(18) 0.0015(15) 0.0033(16) 0.0068(17)
C32 0.0230(19) 0.026(2) 0.0194(18) -0.0049(15) -0.0028(14) 0.0085(16)
C33 0.0191(17) 0.0183(18) 0.0223(18) -0.0101(15) 0.0014(14) 0.0064(15)
C34 0.0134(16) 0.0267(19) 0.0229(18) -0.0147(14) 0.0059(13) 0.0038(14)
C35 0.0203(18) 0.034(2) 0.0225(18) -0.0126(15) 0.0006(14) 0.0062(16)
C36 0.0128(16) 0.057(3) 0.033(2) -0.019(2) 0.0034(14) -0.0011(18)
C37 0.0159(18) 0.066(3) 0.028(2) -0.011(2) 0.0075(16) -0.0133(19)
C38 0.0212(18) 0.050(2) 0.0220(19) -0.0111(17) 0.0055(15) -0.0071(18)
C39 0.0137(14) 0.0311(19) 0.0201(16) -0.0119(16) 0.0053(12) 0.0003(16)
C40 0.0261(17) 0.0179(18) 0.0199(17) -0.0086(14) 0.0073(13) -0.0078(15)
C41 0.0214(16) 0.0264(19) 0.0204(16) -0.0135(16) 0.0047(13) -0.0084(17)
C42 0.0281(19) 0.035(2) 0.0242(19) -0.0120(16) 0.0094(15) -0.0115(17)
C43 0.035(2) 0.058(3) 0.029(2) -0.025(2) 0.0149(16) -0.024(2)
C44 0.019(2) 0.064(3) 0.039(2) -0.034(2) 0.0042(18) -0.006(2)
C45 0.0225(19) 0.046(2) 0.032(2) -0.0235(19) -0.0019(17) -0.0012(18)
C46 0.0247(19) 0.034(2) 0.0221(19) -0.0187(17) 0.0022(15) -0.0060(17)
C47 0.037(2) 0.022(2) 0.028(2) -0.0080(16) -0.0040(17) 0.0052(17)
C48 0.041(2) 0.026(2) 0.0237(19) -0.0013(16) 0.0082(17) -0.0014(18)
C49 0.0279(19) 0.029(2) 0.0167(17) -0.0060(15) 0.0075(15) 0.0080(16)
C50 0.030(2) 0.0202(19) 0.0193(18) -0.0046(14) 0.0119(15) -0.0031(16)
C51 0.044(2) 0.032(2) 0.0203(19) -0.0020(16) 0.0048(17) 0.0002(19)
C52 0.0178(16) 0.0112(16) 0.0151(16) 0.0046(13) 0.0024(13) 0.0024(13)
C53 0.0205(18) 0.0234(19) 0.0279(19) -0.0079(15) 0.0049(15) -0.0060(15)
C54 0.0198(18) 0.0232(19) 0.032(2) -0.0077(16) 0.0095(15) -0.0073(15)
C55 0.0153(14) 0.0143(16) 0.0193(15) -0.0033(14) 0.0050(12) -0.0024(15)
C56 0.0189(17) 0.0216(18) 0.0207(18) -0.0005(14) 0.0053(14) 0.0004(14)
C57 0.0139(16) 0.0121(16) 0.0195(17) -0.0043(13) 0.0042(13) -0.0043(13)
C58 0.0207(17) 0.0125(16) 0.0195(17) -0.0016(13) 0.0046(14) -0.0059(14)
C59 0.0187(17) 0.0204(18) 0.0225(18) -0.0077(15) 0.0101(14) -0.0057(15)
C60 0.0151(16) 0.0201(18) 0.0236(18) -0.0096(15) 0.0084(14) -0.0048(15)
C61 0.0148(16) 0.0116(16) 0.0251(18) -0.0078(14) 0.0022(14) -0.0034(14)
C62 0.0173(16) 0.0205(18) 0.0287(19) -0.0031(14) 0.0018(14) 0.0009(14)
C63 0.0255(17) 0.026(2) 0.0262(18) 0.0050(16) 0.0000(14) 0.0004(17)
C64 0.0241(18) 0.028(2) 0.0193(17) 0.0025(15) 0.0040(14) -0.0019(16)
C65 0.0142(16) 0.0204(18) 0.0200(18) -0.0016(14) 0.0039(14) -0.0020(14)
C66 0.0141(16) 0.0172(17) 0.0161(16) -0.0032(13) 0.0014(13) -0.0046(14)
C67 0.0154(16) 0.0187(17) 0.0169(17) -0.0022(14) 0.0051(13) 0.0054(14)
C68 0.0176(17) 0.0225(19) 0.0244(18) 0.0007(15) 0.0078(14) 0.0036(15)
C69 0.0244(19) 0.0254(19) 0.029(2) 0.0107(16) 0.0117(16) 0.0091(17)
C70 0.0236(19) 0.033(2) 0.0233(19) 0.0076(16) 0.0033(15) 0.0145(17)
C71 0.0177(17) 0.0261(19) 0.0225(18) -0.0037(15) 0.0042(14) 0.0064(15)
C72 0.0161(15) 0.0195(19) 0.0159(16) -0.0022(13) 0.0054(13) 0.0061(14)
C73 0.0158(16) 0.0199(18) 0.0185(17) -0.0046(14) 0.0076(13) 0.0028(14)
C74 0.0166(17) 0.0265(19) 0.0202(18) -0.0071(15) 0.0031(14) 0.0032(15)
C75 0.0187(18) 0.026(2) 0.032(2) -0.0065(16) 0.0079(15) -0.0075(16)
C76 0.031(2) 0.0212(19) 0.029(2) 0.0002(15) 0.0122(16) -0.0050(16)
C77 0.0201(17) 0.0214(18) 0.0180(17) -0.0003(14) 0.0048(14) -0.0015(15)
C78 0.0136(16) 0.0187(17) 0.0171(16) -0.0055(13) 0.0073(13) 0.0011(14)
C79 0.056(3) 0.062(3) 0.026(2) 0.009(2) 0.005(2) -0.031(2)
C80 0.094(4) 0.070(4) 0.034(3) -0.009(2) 0.002(3) -0.008(3)
C81 0.029(2) 0.025(2) 0.071(3) 0.005(2) -0.006(2) -0.0013(19)
C82 0.039(3) 0.042(3) 0.104(4) -0.008(3) 0.012(3) 0.001(2)
C83 0.048(3) 0.035(2) 0.058(3) -0.013(2) 0.018(2) 0.002(2)
C84 0.055(3) 0.108(5) 0.065(4) -0.015(3) 0.004(3) 0.009(3)
C85 0.078(4) 0.090(5) 0.075(4) -0.023(3) -0.031(3) 0.019(4)
C86 0.050(3) 0.059(3) 0.079(4) 0.000(3) 0.002(3) -0.013(3)
N1 0.0107(12) 0.0152(13) 0.0121(13) -0.0011(10) 0.0006(10) -0.0009(11)
N2 0.0103(12) 0.0163(14) 0.0141(13) -0.0011(11) 0.0019(10) -0.0002(11)
N3 0.0202(14) 0.0177(15) 0.0180(14) -0.0044(12) 0.0061(11) -0.0026(12)
N4 0.0124(13) 0.0153(14) 0.0185(14) -0.0035(11) 0.0031(11) -0.0025(11)
N5 0.137(4) 0.072(3) 0.044(3) 0.001(2) 0.003(3) -0.063(3)
N6 0.061(3) 0.044(2) 0.065(3) 0.002(2) -0.006(2) -0.006(2)
N7 0.052(2) 0.046(2) 0.088(3) -0.024(2) 0.008(2) 0.001(2)
N8 0.153(6) 0.212(8) 0.156(6) -0.096(6) -0.067(5) 0.114(6)
Cl1 0.0217(4) 0.0331(5) 0.0214(4) 0.0007(4) 0.0068(3) -0.0075(4)
Cl2 0.0209(4) 0.0281(5) 0.0180(4) 0.0072(3) 0.0019(3) 0.0003(4)
Au1 0.01021(6) 0.02082(7) 0.01570(6) -0.00453(5) 0.00295(4) -0.00146(5)
Au2 0.01326(6) 0.01510(6) 0.01330(6) 0.00072(5) 0.00367(4) 0.00056(5)

loop_
_atom_type_symbol
_atom_type_description
_atom_type_scat_dispersion_real
_atom_type_scat_dispersion_imag
_atom_type_scat_source
C C 0.0033 0.0016 'International Tables Vol C Tables 4.2.6.8 and 6.1.1.4'
H H 0.0000 0.0000 'International Tables Vol C Tables 4.2.6.8 and 6.1.1.4'
N N 0.0061 0.0033 'International Tables Vol C Tables 4.2.6.8 and 6.1.1.4'
Cl Cl 0.1484 0.1585 'International Tables Vol C Tables 4.2.6.8 and 6.1.1.4'
Au Au -2.0133 8.8022 'International Tables Vol C Tables 4.2.6.8 and 6.1.1.4'

loop_
_geom_angle_atom_site_label_1
_geom_angle_atom_site_label_2
_geom_angle_atom_site_label_3
_geom_angle
C2 C1 C10 119.2(3)
C2 C1 C11 119.7(3)
C10 C1 C11 121.1(3)
C1 C2 C3 121.9(3)
C1 C2 H2 119.1
C3 C2 H2 119.1
C4 C3 C2 120.1(3)
C4 C3 H3 120.0
C2 C3 H3 120.0
C3 C4 C5 121.1(3)
C3 C4 H4 119.5
C5 C4 H4 119.5
C6 C5 C4 121.6(3)
C6 C5 C10 119.4(3)
C4 C5 C10 119.0(3)
C7 C6 C5 121.4(3)
C7 C6 H6 119.3
C5 C6 H6 119.3
C6 C7 C8 119.5(3)
C6 C7 H7 120.2
C8 C7 H7 120.2
C9 C8 C7 120.4(3)
C9 C8 H8 119.8
C7 C8 H8 119.8
C8 C9 C10 122.2(3)
C8 C9 H9 118.9
C10 C9 H9 118.9
C9 C10 C1 124.1(3)
C9 C10 C5 117.1(3)
C1 C10 C5 118.7(3)
N1 C11 C1 109.1(2)
N1 C11 C12 111.3(2)
C1 C11 C12 114.1(3)
N1 C11 H11 107.4
C1 C11 H11 107.4
C12 C11 H11 107.4
C11 C12 H12A 109.5
C11 C12 H12B 109.5
H12A C12 H12B 109.5
C11 C12 H12C 109.5
H12A C12 H12C 109.5
H12B C12 H12C 109.5
N2 C13 N1 110.4(2)
N2 C13 Au1 126.4(2)
N1 C13 Au1 123.2(2)
N1 C14 C15 102.2(2)
N1 C14 H14A 111.3
C15 C14 H14A 111.3
N1 C14 H14B 111.3
C15 C14 H14B 111.3
H14A C14 H14B 109.2
N2 C15 C14 102.0(2)
N2 C15 H15A 111.4
C14 C15 H15A 111.4
N2 C15 H15B 111.4
C14 C15 H15B 111.4
H15A C15 H15B 109.2
N2 C16 C17 111.1(2)
N2 C16 C18 109.6(2)
C17 C16 C18 113.7(3)
N2 C16 H16 107.4
C17 C16 H16 107.4
C18 C16 H16 107.4
C16 C17 H17A 109.5
C16 C17 H17B 109.5
H17A C17 H17B 109.5
C16 C17 H17C 109.5
H17A C17 H17C 109.5
H17B C17 H17C 109.5
C27 C18 C19 119.5(3)
C27 C18 C16 120.5(3)
C19 C18 C16 120.0(3)
C20 C19 C18 123.1(3)
C20 C19 C24 118.6(3)
C18 C19 C24 118.3(3)
C21 C20 C19 120.7(3)
C21 C20 H20 119.6
C19 C20 H20 119.6
C20 C21 C22 120.8(3)
C20 C21 H21 119.6
C22 C21 H21 119.6
C23 C22 C21 119.8(3)
C23 C22 H22 120.1
C21 C22 H22 120.1
C22 C23 C24 121.4(3)
C22 C23 H23 119.3
C24 C23 H23 119.3
C25 C24 C23 121.5(3)
C25 C24 C19 119.8(3)
C23 C24 C19 118.6(3)
C26 C25 C24 120.7(3)
C26 C25 H25 119.7
C24 C25 H25 119.7
C25 C26 C27 120.1(3)
C25 C26 H26 119.9
C27 C26 H26 119.9
C18 C27 C26 121.5(3)
C18 C27 H27 119.2
C26 C27 H27 119.2
C29 C28 C33 119.8(3)
C29 C28 Au1 125.7(2)
C33 C28 Au1 114.5(2)
C28 C29 C30 120.8(3)
C28 C29 H29 119.6
C30 C29 H29 119.6
C31 C30 C29 119.4(3)
C31 C30 H30 120.3
C29 C30 H30 120.3
C32 C31 C30 120.1(3)
C32 C31 H31 120.0
C30 C31 H31 120.0
C31 C32 C33 120.9(3)
C31 C32 H32 119.5
C33 C32 H32 119.5
C32 C33 C28 119.0(3)
C32 C33 C34 125.9(3)
C28 C33 C34 115.1(3)
C35 C34 C39 119.8(3)
C35 C34 C33 125.1(3)
C39 C34 C33 115.1(3)
C36 C35 C34 119.9(3)
C36 C35 H35 120.1
C34 C35 H35 120.1
C37 C36 C35 120.1(3)
C37 C36 H36 120.0
C35 C36 H36 120.0
C36 C37 C38 120.5(3)
C36 C37 H37 119.8
C38 C37 H37 119.8
C39 C38 C37 120.3(3)
C39 C38 H38 119.8
C37 C38 H38 119.8
C38 C39 C34 119.4(3)
C38 C39 Au1 126.6(3)
C34 C39 Au1 114.0(2)
C49 C40 C41 119.6(3)
C49 C40 C50 121.0(3)
C41 C40 C50 119.4(3)
C42 C41 C46 118.2(3)
C42 C41 C40 123.7(3)
C46 C41 C40 118.0(3)
C43 C42 C41 121.4(4)
C43 C42 H42 119.3
C41 C42 H42 119.3
C42 C43 C44 119.8(4)
C42 C43 H43 120.1
C44 C43 H43 120.1
C45 C44 C43 121.1(3)
C45 C44 H44 119.5
C43 C44 H44 119.5
C44 C45 C46 120.5(4)
C44 C45 H45 119.7
C46 C45 H45 119.7
C47 C46 C45 120.7(4)
C47 C46 C41 120.3(3)
C45 C46 C41 118.9(3)
C48 C47 C46 120.9(3)
C48 C47 H47 119.5
C46 C47 H47 119.5
C47 C48 C49 119.3(3)
C47 C48 H48 120.3
C49 C48 H48 120.3
C40 C49 C48 121.8(3)
C40 C49 H49 119.1
C48 C49 H49 119.1
N3 C50 C40 111.7(3)
N3 C50 C51 110.6(3)
C40 C50 C51 111.9(3)
N3 C50 H50 107.5
C40 C50 H50 107.5
C51 C50 H50 107.5
C50 C51 H51A 109.5
C50 C51 H51B 109.5
H51A C51 H51B 109.5
C50 C51 H51C 109.5
H51A C51 H51C 109.5
H51B C51 H51C 109.5
N3 C52 N4 109.9(3)
N3 C52 Au2 125.5(2)
N4 C52 Au2 124.0(2)
N3 C53 C54 101.6(2)
N3 C53 H53A 111.5
C54 C53 H53A 111.5
N3 C53 H53B 111.5
C54 C53 H53B 111.5
H53A C53 H53B 109.3
N4 C54 C53 102.4(2)
N4 C54 H54A 111.3
C53 C54 H54A 111.3
N4 C54 H54B 111.3
C53 C54 H54B 111.3
H54A C54 H54B 109.2
N4 C55 C56 109.9(3)
N4 C55 C57 111.1(2)
C56 C55 C57 113.8(2)
N4 C55 H55 107.3
C56 C55 H55 107.3
C57 C55 H55 107.3
C55 C56 H56A 109.5
C55 C56 H56B 109.5
H56A C56 H56B 109.5
C55 C56 H56C 109.5
H56A C56 H56C 109.5
H56B C56 H56C 109.5
C58 C57 C66 119.1(3)
C58 C57 C55 121.2(3)
C66 C57 C55 119.6(3)
C57 C58 C59 121.7(3)
C57 C58 H58 119.1
C59 C58 H58 119.1
C60 C59 C58 120.6(3)
C60 C59 H59 119.7
C58 C59 H59 119.7
C59 C60 C61 120.4(3)
C59 C60 H60 119.8
C61 C60 H60 119.8
C62 C61 C66 119.1(3)
C62 C61 C60 121.4(3)
C66 C61 C60 119.4(3)
C63 C62 C61 121.3(3)
C63 C62 H62 119.3
C61 C62 H62 119.3
C62 C63 C64 119.5(3)
C62 C63 H63 120.2
C64 C63 H63 120.2
C65 C64 C63 121.0(3)
C65 C64 H64 119.5
C63 C64 H64 119.5
C64 C65 C66 120.8(3)
C64 C65 H65 119.6
C66 C65 H65 119.6
C65 C66 C61 118.2(3)
C65 C66 C57 123.1(3)
C61 C66 C57 118.7(3)
C68 C67 C72 120.3(3)
C68 C67 Au2 125.3(2)
C72 C67 Au2 114.4(2)
C67 C68 C69 119.8(3)
C67 C68 H68 120.1
C69 C68 H68 120.1
C70 C69 C68 120.3(3)
C70 C69 H69 119.9
C68 C69 H69 119.9
C69 C70 C71 120.2(3)
C69 C70 H70 119.9
C71 C70 H70 119.9
C70 C71 C72 120.2(3)
C70 C71 H71 119.9
C72 C71 H71 119.9
C67 C72 C71 119.0(3)
C67 C72 C73 115.3(3)
C71 C72 C73 125.7(3)
C74 C73 C78 119.8(3)
C74 C73 C72 125.8(3)
C78 C73 C72 114.4(3)
C75 C74 C73 119.6(3)
C75 C74 H74 120.2
C73 C74 H74 120.2
C76 C75 C74 120.8(3)
C76 C75 H75 119.6
C74 C75 H75 119.6
C75 C76 C77 119.8(3)
C75 C76 H76 120.1
C77 C76 H76 120.1
C78 C77 C76 120.5(3)
C78 C77 H77 119.7
C76 C77 H77 119.7
C77 C78 C73 119.4(3)
C77 C78 Au2 126.3(2)
C73 C78 Au2 113.9(2)
N5 C79 C80 179.4(5)
C79 C80 H80A 109.5
C79 C80 H80B 109.5
H80A C80 H80B 109.5
C79 C80 H80C 109.5
H80A C80 H80C 109.5
H80B C80 H80C 109.5
N6 C81 C82 179.2(5)
C81 C82 H82A 109.5
C81 C82 H82B 109.5
H82A C82 H82B 109.5
C81 C82 H82C 109.5
H82A C82 H82C 109.5
H82B C82 H82C 109.5
N7 C83 C84 179.4(5)
C83 C84 H84A 109.5
C83 C84 H84B 109.5
H84A C84 H84B 109.5
C83 C84 H84C 109.5
H84A C84 H84C 109.5
H84B C84 H84C 109.5
N8 C85 C86 179.0(10)
C85 C86 H86A 109.5
C85 C86 H86B 109.5
H86A C86 H86B 109.5
C85 C86 H86C 109.5
H86A C86 H86C 109.5
H86B C86 H86C 109.5
C13 N1 C14 110.8(2)
C13 N1 C11 124.9(2)
C14 N1 C11 120.3(2)
C13 N2 C15 111.1(2)
C13 N2 C16 125.5(2)
C15 N2 C16 121.7(2)
C52 N3 C50 123.4(3)
C52 N3 C53 111.9(2)
C50 N3 C53 123.8(2)
C52 N4 C55 125.8(2)
C52 N4 C54 111.5(2)
C55 N4 C54 121.3(2)
C28 Au1 C39 81.27(12)
C28 Au1 C13 95.51(11)
C39 Au1 C13 175.95(11)
C28 Au1 Cl1 174.22(8)
C39 Au1 Cl1 93.99(9)
C13 Au1 Cl1 89.37(8)
C67 Au2 C78 81.00(12)
C67 Au2 C52 98.79(12)
C78 Au2 C52 173.05(11)
C67 Au2 Cl2 174.46(9)
C78 Au2 Cl2 94.94(9)
C52 Au2 Cl2 85.70(8)

loop_
_geom_bond_atom_site_label_1
_geom_bond_atom_site_label_2
_geom_bond_distance
C1 C2 1.369(4)
C1 C10 1.426(4)
C1 C11 1.523(4)
C2 C3 1.411(4)
C2 H2 0.9500
C3 C4 1.342(5)
C3 H3 0.9500
C4 C5 1.421(4)
C4 H4 0.9500
C5 C6 1.411(4)
C5 C10 1.430(4)
C6 C7 1.360(5)
C6 H6 0.9500
C7 C8 1.411(4)
C7 H7 0.9500
C8 C9 1.357(4)
C8 H8 0.9500
C9 C10 1.413(4)
C9 H9 0.9500
C11 N1 1.478(4)
C11 C12 1.530(4)
C11 H11 1.0000
C12 H12A 0.9800
C12 H12B 0.9800
C12 H12C 0.9800
C13 N2 1.326(4)
C13 N1 1.332(4)
C13 Au1 2.085(3)
C14 N1 1.477(3)
C14 C15 1.516(4)
C14 H14A 0.9900
C14 H14B 0.9900
C15 N2 1.483(4)
C15 H15A 0.9900
C15 H15B 0.9900
C16 N2 1.484(4)
C16 C17 1.515(4)
C16 C18 1.518(4)
C16 H16 1.0000
C17 H17A 0.9800
C17 H17B 0.9800
C17 H17C 0.9800
C18 C27 1.374(4)
C18 C19 1.430(4)
C19 C20 1.413(4)
C19 C24 1.432(4)
C20 C21 1.373(4)
C20 H20 0.9500
C21 C22 1.406(4)
C21 H21 0.9500
C22 C23 1.362(5)
C22 H22 0.9500
C23 C24 1.417(4)
C23 H23 0.9500
C24 C25 1.407(5)
C25 C26 1.362(5)
C25 H25 0.9500
C26 C27 1.408(4)
C26 H26 0.9500
C27 H27 0.9500
C28 C29 1.378(4)
C28 C33 1.405(4)
C28 Au1 2.033(3)
C29 C30 1.396(4)
C29 H29 0.9500
C30 C31 1.390(5)
C30 H30 0.9500
C31 C32 1.378(5)
C31 H31 0.9500
C32 C33 1.393(5)
C32 H32 0.9500
C33 C34 1.469(5)
C34 C35 1.402(4)
C34 C39 1.402(5)
C35 C36 1.383(5)
C35 H35 0.9500
C36 C37 1.379(5)
C36 H36 0.9500
C37 C38 1.391(5)
C37 H37 0.9500
C38 C39 1.380(5)
C38 H38 0.9500
C39 Au1 2.052(3)
C40 C49 1.361(4)
C40 C41 1.436(4)
C40 C50 1.521(5)
C41 C42 1.409(5)
C41 C46 1.429(5)
C42 C43 1.379(5)
C42 H42 0.9500
C43 C44 1.397(6)
C43 H43 0.9500
C44 C45 1.359(6)
C44 H44 0.9500
C45 C46 1.426(5)
C45 H45 0.9500
C46 C47 1.395(5)
C47 C48 1.366(5)
C47 H47 0.9500
C48 C49 1.422(5)
C48 H48 0.9500
C49 H49 0.9500
C50 N3 1.469(4)
C50 C51 1.532(5)
C50 H50 1.0000
C51 H51A 0.9800
C51 H51B 0.9800
C51 H51C 0.9800
C52 N3 1.327(4)
C52 N4 1.330(4)
C52 Au2 2.089(3)
C53 N3 1.479(4)
C53 C54 1.526(4)
C53 H53A 0.9900
C53 H53B 0.9900
C54 N4 1.476(4)
C54 H54A 0.9900
C54 H54B 0.9900
C55 N4 1.468(4)
C55 C56 1.526(4)
C55 C57 1.532(4)
C55 H55 1.0000
C56 H56A 0.9800
C56 H56B 0.9800
C56 H56C 0.9800
C57 C58 1.370(4)
C57 C66 1.438(4)
C58 C59 1.405(4)
C58 H58 0.9500
C59 C60 1.350(5)
C59 H59 0.9500
C60 C61 1.426(4)
C60 H60 0.9500
C61 C62 1.416(4)
C61 C66 1.423(4)
C62 C63 1.358(4)
C62 H62 0.9500
C63 C64 1.412(5)
C63 H63 0.9500
C64 C65 1.362(5)
C64 H64 0.9500
C65 C66 1.420(4)
C65 H65 0.9500
C67 C68 1.388(4)
C67 C72 1.401(4)
C67 Au2 2.030(3)
C68 C69 1.391(4)
C68 H68 0.9500
C69 C70 1.383(5)
C69 H69 0.9500
C70 C71 1.387(5)
C70 H70 0.9500
C71 C72 1.402(4)
C71 H71 0.9500
C72 C73 1.467(4)
C73 C74 1.400(4)
C73 C78 1.408(4)
C74 C75 1.385(5)
C74 H74 0.9500
C75 C76 1.380(5)
C75 H75 0.9500
C76 C77 1.397(4)
C76 H76 0.9500
C77 C78 1.383(4)
C77 H77 0.9500
C78 Au2 2.046(3)
C79 N5 1.122(5)
C79 C80 1.430(6)
C80 H80A 0.9800
C80 H80B 0.9800
C80 H80C 0.9800
C81 N6 1.138(6)
C81 C82 1.452(7)
C82 H82A 0.9800
C82 H82B 0.9800
C82 H82C 0.9800
C83 N7 1.127(5)
C83 C84 1.456(6)
C84 H84A 0.9800
C84 H84B 0.9800
C84 H84C 0.9800
C85 N8 1.137(8)
C85 C86 1.429(8)
C86 H86A 0.9800
C86 H86B 0.9800
C86 H86C 0.9800
Cl1 Au1 2.3799(8)
Cl2 Au2 2.3665(8)
